data_4066850
loop_
_publ_author_name
'V\'elez, Carmen L'
'Markwick, Phineus R. L.'
'Holland, Ryan L.'
'Dipasquale, Antonio G.'
'Rheingold, Arnold L.'
'O'Connor, Joseph M'

_publ_section_title
;
 Cobalt 1,3-Diisopropyl-1H-imidazol-2-ylidene Complexes: Synthesis,
 Solid-State Structures, and Quantum Chemistry Calculations.
;
_journal_issue 24
_journal_name_full Organometallics
_journal_page_first 6695
_journal_page_last 6702
_journal_paper_doi 10.1021/om100680c
_journal_volume 29
_journal_year 2010
_chemical_formula_moiety 'C20 H26 Co N2 S'
_chemical_formula_sum 'C20 H26 Co N2 S'
_chemical_formula_weight 385.42
_chemical_name_systematic
; 
 ? 
;
_space_group_IT_number 14
_symmetry_cell_setting monoclinic
_symmetry_space_group_name_Hall '-P 2ybc'
_symmetry_space_group_name_H-M 'P 1 21/c 1'
_atom_sites_solution_hydrogens geom
_atom_sites_solution_primary direct
_atom_sites_solution_secondary difmap
_audit_creation_method SHELXL-97
_cell_angle_alpha 90.00
_cell_angle_beta 104.560(7)
_cell_angle_gamma 90.00
_cell_formula_units_Z 4
_cell_length_a 11.024(7)
_cell_length_b 11.152(7)
_cell_length_c 16.276(10)
_cell_measurement_reflns_used 3572
_cell_measurement_temperature 100(2)
_cell_measurement_theta_max 25.6
_cell_measurement_theta_min 2.2
_cell_volume 1937(2)
_computing_cell_refinement 'Bruker SHELL'
_computing_data_collection 'Bruker SHELL'
_computing_data_reduction 'Bruker SAINT'
_computing_molecular_graphics ORTEP-32
_computing_publication_material WINGX
_computing_structure_refinement 'SHELXL-97 (Sheldrick, 1997)'
_computing_structure_solution 'SHELXL-97 (Sheldrick, 1997)'
_diffrn_ambient_temperature 100(2)
_diffrn_measured_fraction_theta_full 0.986
_diffrn_measured_fraction_theta_max 0.979
_diffrn_radiation_monochromator graphite
_diffrn_radiation_source 'fine-focus sealed tube'
_diffrn_radiation_type MoK\a
_diffrn_radiation_wavelength 0.71073
_diffrn_reflns_av_R_equivalents 0.0911
_diffrn_reflns_av_sigmaI/netI 0.0616
_diffrn_reflns_limit_h_max 13
_diffrn_reflns_limit_h_min -13
_diffrn_reflns_limit_k_max 13
_diffrn_reflns_limit_k_min -13
_diffrn_reflns_limit_l_max 19
_diffrn_reflns_limit_l_min -19
_diffrn_reflns_number 19834
_diffrn_reflns_theta_full 25.00
_diffrn_reflns_theta_max 25.63
_diffrn_reflns_theta_min 2.24
_exptl_absorpt_coefficient_mu 0.997
_exptl_absorpt_correction_T_max 0.9707
_exptl_absorpt_correction_T_min 0.9612
_exptl_absorpt_correction_type multi-scan
_exptl_absorpt_process_details SADABS
_exptl_crystal_colour red
_exptl_crystal_density_diffrn 1.322
_exptl_crystal_density_meas ?
_exptl_crystal_density_method 'not measured'
_exptl_crystal_description plate
_exptl_crystal_F_000 812
_exptl_crystal_size_max 0.04
_exptl_crystal_size_mid 0.04
_exptl_crystal_size_min 0.03
_refine_diff_density_max 0.402
_refine_diff_density_min -0.407
_refine_diff_density_rms 0.083
_refine_ls_extinction_method none
_refine_ls_goodness_of_fit_ref 1.062
_refine_ls_hydrogen_treatment constr
_refine_ls_matrix_type full
_refine_ls_number_parameters 221
_refine_ls_number_reflns 3572
_refine_ls_number_restraints 0
_refine_ls_restrained_S_all 1.062
_refine_ls_R_factor_all 0.0447
_refine_ls_R_factor_gt 0.0383
_refine_ls_shift/su_max 0.001
_refine_ls_shift/su_mean 0.000
_refine_ls_structure_factor_coef Fsqd
_refine_ls_weighting_details 'calc w=1/[\s^2^(Fo^2^)+(0.0452P)^2^+0.6619P] where P=(Fo^2^+2Fc^2^)/3'
_refine_ls_weighting_scheme calc
_refine_ls_wR_factor_gt 0.0981
_refine_ls_wR_factor_ref 0.1042
_reflns_number_gt 3117
_reflns_number_total 3572
_reflns_threshold_expression >2\s(I)
_cod_data_source_file om100680c_si_002.cif
_cod_data_source_block clv256ren
_cod_depositor_comments
;
The following automatic conversions were performed:

'_symmetry_cell_setting' value 'Monoclinic' changed to 'monoclinic'
according to /home/saulius/struct/CIF-dictionaries/cif_core.dic
dictionary named 'cif_core.dic' version 2.4.1 from 2010-06-29.

Automatic conversion script
Id: cif_fix_values 1715 2011-07-08 13:25:40Z adriana 

The following automatic conversions were performed:

'_exptl_crystal_density_meas' value 'not measured' was changed to '?'
- the value is perceived as not measured.

Automatic conversion script
Id: cif_fix_values 3008 2015-01-20 13:52:24Z robertas 
;
_cod_original_sg_symbol_H-M P21/c
_cod_database_code 4066850

loop_
_symmetry_equiv_pos_as_xyz
'x, y, z'
'-x, y+1/2, -z+1/2'
'-x, -y, -z'
'x, -y-1/2, z-1/2'

loop_
_atom_site_label
_atom_site_type_symbol
_atom_site_fract_x
_atom_site_fract_y
_atom_site_fract_z
_atom_site_U_iso_or_equiv
_atom_site_adp_type
_atom_site_occupancy
_atom_site_symmetry_multiplicity
_atom_site_calc_flag
_atom_site_refinement_flags
C1 C 0.7883(3) 0.7914(2) 0.99155(15) 0.0284(6) Uani 1 1 d .
H1 H 0.8118 0.7220 0.9678 0.034 Uiso 1 1 calc R
C2 C 0.8708(2) 0.8803(2) 1.03549(15) 0.0285(6) Uani 1 1 d .
H2 H 0.9578 0.8790 1.0474 0.034 Uiso 1 1 calc R
C3 C 0.7960(2) 0.9720(2) 1.05795(15) 0.0250(5) Uani 1 1 d .
H3 H 0.8257 1.0435 1.0850 0.030 Uiso 1 1 calc R
C4 C 0.6678(2) 0.9368(2) 1.03236(15) 0.0244(5) Uani 1 1 d .
H4 H 0.6000 0.9790 1.0420 0.029 Uiso 1 1 calc R
C5 C 0.6627(2) 0.8260(2) 0.98970(15) 0.0272(5) Uani 1 1 d .
H5 H 0.5905 0.7831 0.9648 0.033 Uiso 1 1 calc R
C6 C 0.7013(2) 0.89050(18) 0.81242(14) 0.0169(5) Uani 1 1 d .
C7 C 0.7018(2) 0.78721(19) 0.69191(14) 0.0202(5) Uani 1 1 d .
H7 H 0.7297 0.7401 0.6532 0.024 Uiso 1 1 calc R
C8 C 0.5866(2) 0.8355(2) 0.68081(15) 0.0225(5) Uani 1 1 d .
H8 H 0.5196 0.8275 0.6332 0.027 Uiso 1 1 calc R
C9 C 0.9050(2) 0.7927(2) 0.80566(15) 0.0208(5) Uani 1 1 d .
H9 H 0.9314 0.8223 0.8641 0.025 Uiso 1 1 calc R
C10 C 0.9257(3) 0.6576(2) 0.80709(19) 0.0354(6) Uani 1 1 d .
H10A H 0.9045 0.6274 0.7500 0.053 Uiso 1 1 calc R
H10B H 0.8736 0.6200 0.8388 0.053 Uiso 1 1 calc R
H10C H 1.0121 0.6403 0.8333 0.053 Uiso 1 1 calc R
C11 C 0.9817(3) 0.8574(3) 0.75353(19) 0.0407(7) Uani 1 1 d .
H11A H 0.9687 0.9423 0.7561 0.061 Uiso 1 1 calc R
H11B H 0.9559 0.8310 0.6956 0.061 Uiso 1 1 calc R
H11C H 1.0690 0.8397 0.7760 0.061 Uiso 1 1 calc R
C12 C 0.4808(2) 0.9716(2) 0.76743(15) 0.0203(5) Uani 1 1 d .
H12 H 0.5101 1.0172 0.8202 0.024 Uiso 1 1 calc R
C13 C 0.3738(2) 0.8902(2) 0.77768(17) 0.0283(6) Uani 1 1 d .
H13A H 0.4033 0.8383 0.8256 0.042 Uiso 1 1 calc R
H13B H 0.3449 0.8428 0.7273 0.042 Uiso 1 1 calc R
H13C H 0.3061 0.9384 0.7866 0.042 Uiso 1 1 calc R
C14 C 0.4397(2) 1.0613(2) 0.69509(17) 0.0290(6) Uani 1 1 d .
H14A H 0.4096 1.0188 0.6426 0.044 Uiso 1 1 calc R
H14B H 0.5098 1.1105 0.6916 0.044 Uiso 1 1 calc R
H14C H 0.3741 1.1110 0.7055 0.044 Uiso 1 1 calc R
C15 C 0.7697(2) 1.2496(2) 0.94662(14) 0.0192(5) Uani 1 1 d .
C16 C 0.6865(2) 1.2547(2) 0.99898(16) 0.0272(5) Uani 1 1 d .
H16 H 0.6346 1.1895 1.0008 0.033 Uiso 1 1 calc R
C17 C 0.6800(3) 1.3550(2) 1.04815(17) 0.0324(6) Uani 1 1 d .
H17 H 0.6237 1.3563 1.0822 0.039 Uiso 1 1 calc R
C18 C 0.7567(3) 1.4536(2) 1.04707(18) 0.0302(6) Uani 1 1 d .
H18 H 0.7521 1.5207 1.0801 0.036 Uiso 1 1 calc R
C19 C 0.8401(3) 1.4503(2) 0.99613(17) 0.0282(6) Uani 1 1 d .
H19 H 0.8916 1.5159 0.9948 0.034 Uiso 1 1 calc R
C20 C 0.8477(2) 1.3492(2) 0.94660(16) 0.0235(5) Uani 1 1 d .
H20 H 0.9050 1.3480 0.9133 0.028 Uiso 1 1 calc R
N1 N 0.77070(17) 0.82127(16) 0.77209(11) 0.0169(4) Uani 1 1 d .
N2 N 0.58728(18) 0.89961(16) 0.75462(12) 0.0185(4) Uani 1 1 d .
Co1 Co 0.74497(3) 0.95391(2) 0.925635(18) 0.01633(13) Uani 1 1 d .
S1 S 0.76977(5) 1.13090(5) 0.87374(3) 0.01985(16) Uani 1 1 d .

loop_
_atom_site_aniso_label
_atom_site_aniso_U_11
_atom_site_aniso_U_22
_atom_site_aniso_U_33
_atom_site_aniso_U_23
_atom_site_aniso_U_13
_atom_site_aniso_U_12
C1 0.0479(17) 0.0204(12) 0.0190(12) 0.0057(10) 0.0124(12) 0.0072(11)
C2 0.0240(14) 0.0388(14) 0.0216(13) 0.0120(11) 0.0035(11) 0.0076(11)
C3 0.0326(15) 0.0271(12) 0.0140(11) -0.0006(10) 0.0035(11) -0.0019(10)
C4 0.0270(14) 0.0319(13) 0.0156(12) 0.0039(10) 0.0075(10) 0.0050(10)
C5 0.0328(15) 0.0294(13) 0.0193(12) 0.0048(10) 0.0062(11) -0.0079(11)
C6 0.0182(12) 0.0156(10) 0.0179(11) 0.0002(9) 0.0063(9) -0.0011(8)
C7 0.0271(13) 0.0188(11) 0.0155(11) -0.0034(9) 0.0069(10) 0.0000(9)
C8 0.0272(13) 0.0248(12) 0.0141(11) -0.0054(9) 0.0029(10) 0.0012(10)
C9 0.0184(12) 0.0241(12) 0.0203(12) -0.0034(9) 0.0054(10) 0.0003(9)
C10 0.0323(16) 0.0280(14) 0.0423(17) -0.0034(12) 0.0030(13) 0.0123(11)
C11 0.0261(15) 0.0599(19) 0.0383(16) 0.0006(14) 0.0120(13) -0.0126(13)
C12 0.0171(12) 0.0239(12) 0.0198(12) -0.0038(9) 0.0045(10) 0.0015(9)
C13 0.0255(14) 0.0310(13) 0.0310(14) -0.0036(11) 0.0118(11) -0.0022(10)
C14 0.0275(15) 0.0299(13) 0.0314(14) 0.0034(11) 0.0105(12) 0.0076(10)
C15 0.0193(12) 0.0199(11) 0.0163(11) 0.0003(9) 0.0004(9) 0.0016(9)
C16 0.0280(14) 0.0228(12) 0.0334(14) -0.0012(10) 0.0128(12) -0.0012(10)
C17 0.0407(16) 0.0289(13) 0.0331(15) -0.0020(11) 0.0193(13) 0.0059(11)
C18 0.0390(17) 0.0227(13) 0.0270(14) -0.0068(10) 0.0045(12) 0.0036(10)
C19 0.0246(14) 0.0196(12) 0.0369(15) -0.0026(10) 0.0015(12) -0.0001(9)
C20 0.0198(13) 0.0230(12) 0.0276(13) -0.0001(10) 0.0055(10) -0.0006(9)
N1 0.0189(10) 0.0162(9) 0.0156(9) -0.0022(7) 0.0046(8) -0.0007(7)
N2 0.0205(11) 0.0192(9) 0.0154(9) -0.0043(8) 0.0037(8) 0.0022(8)
Co1 0.0195(2) 0.01618(19) 0.01319(19) -0.00069(11) 0.00383(14) 0.00026(11)
S1 0.0249(3) 0.0175(3) 0.0174(3) -0.0013(2) 0.0059(2) -0.0008(2)

loop_
_atom_type_symbol
_atom_type_description
_atom_type_scat_dispersion_real
_atom_type_scat_dispersion_imag
_atom_type_scat_source
C C 0.0033 0.0016 'International Tables Vol C Tables 4.2.6.8 and 6.1.1.4'
H H 0.0000 0.0000 'International Tables Vol C Tables 4.2.6.8 and 6.1.1.4'
Co Co 0.3494 0.9721 'International Tables Vol C Tables 4.2.6.8 and 6.1.1.4'
N N 0.0061 0.0033 'International Tables Vol C Tables 4.2.6.8 and 6.1.1.4'
S S 0.1246 0.1234 'International Tables Vol C Tables 4.2.6.8 and 6.1.1.4'

loop_
_geom_angle_atom_site_label_1
_geom_angle_atom_site_label_2
_geom_angle_atom_site_label_3
_geom_angle
C2 C1 C5 108.5(2)
C2 C1 Co1 71.78(14)
C5 C1 Co1 70.21(14)
C2 C1 H1 125.7
C5 C1 H1 125.7
Co1 C1 H1 123.9
C1 C2 C3 107.1(2)
C1 C2 Co1 69.24(14)
C3 C2 Co1 68.95(14)
C1 C2 H2 126.4
C3 C2 H2 126.4
Co1 C2 H2 126.9
C2 C3 C4 108.9(2)
C2 C3 Co1 71.86(14)
C4 C3 Co1 71.49(13)
C2 C3 H3 125.5
C4 C3 H3 125.5
Co1 C3 H3 122.7
C5 C4 C3 107.4(2)
C5 C4 Co1 69.59(13)
C3 C4 Co1 69.09(14)
C5 C4 H4 126.3
C3 C4 H4 126.3
Co1 C4 H4 126.6
C4 C5 C1 107.9(2)
C4 C5 Co1 71.41(14)
C1 C5 Co1 69.98(14)
C4 C5 H5 126.1
C1 C5 H5 126.1
Co1 C5 H5 124.2
N1 C6 N2 103.86(19)
N1 C6 Co1 129.39(17)
N2 C6 Co1 126.64(16)
C8 C7 N1 106.94(19)
C8 C7 H7 126.5
N1 C7 H7 126.5
C7 C8 N2 106.7(2)
C7 C8 H8 126.6
N2 C8 H8 126.6
N1 C9 C11 109.7(2)
N1 C9 C10 110.5(2)
C11 C9 C10 112.1(2)
N1 C9 H9 108.1
C11 C9 H9 108.1
C10 C9 H9 108.1
C9 C10 H10A 109.5
C9 C10 H10B 109.5
H10A C10 H10B 109.5
C9 C10 H10C 109.5
H10A C10 H10C 109.5
H10B C10 H10C 109.5
C9 C11 H11A 109.5
C9 C11 H11B 109.5
H11A C11 H11B 109.5
C9 C11 H11C 109.5
H11A C11 H11C 109.5
H11B C11 H11C 109.5
N2 C12 C14 109.81(18)
N2 C12 C13 110.71(19)
C14 C12 C13 112.7(2)
N2 C12 H12 107.8
C14 C12 H12 107.8
C13 C12 H12 107.8
C12 C13 H13A 109.5
C12 C13 H13B 109.5
H13A C13 H13B 109.5
C12 C13 H13C 109.5
H13A C13 H13C 109.5
H13B C13 H13C 109.5
C12 C14 H14A 109.5
C12 C14 H14B 109.5
H14A C14 H14B 109.5
C12 C14 H14C 109.5
H14A C14 H14C 109.5
H14B C14 H14C 109.5
C16 C15 C20 117.6(2)
C16 C15 S1 123.07(18)
C20 C15 S1 119.07(17)
C17 C16 C15 121.3(2)
C17 C16 H16 119.4
C15 C16 H16 119.4
C16 C17 C18 120.7(2)
C16 C17 H17 119.6
C18 C17 H17 119.6
C19 C18 C17 119.0(2)
C19 C18 H18 120.5
C17 C18 H18 120.5
C18 C19 C20 120.7(2)
C18 C19 H19 119.7
C20 C19 H19 119.7
C19 C20 C15 120.8(2)
C19 C20 H20 119.6
C15 C20 H20 119.6
C6 N1 C7 111.49(19)
C6 N1 C9 125.04(19)
C7 N1 C9 123.32(18)
C6 N2 C8 110.99(19)
C6 N2 C12 124.50(19)
C8 N2 C12 124.5(2)
C6 Co1 C3 163.89(9)
C6 Co1 C1 98.19(10)
C3 Co1 C1 65.78(10)
C6 Co1 C5 101.01(10)
C3 Co1 C5 65.98(10)
C1 Co1 C5 39.80(10)
C6 Co1 C4 134.14(10)
C3 Co1 C4 39.42(10)
C1 Co1 C4 65.87(10)
C5 Co1 C4 39.00(10)
C6 Co1 C2 128.08(10)
C3 Co1 C2 39.19(10)
C1 Co1 C2 38.98(10)
C5 Co1 C2 66.02(11)
C4 Co1 C2 65.78(11)
C6 Co1 S1 89.27(7)
C3 Co1 S1 106.41(7)
C1 Co1 S1 160.12(8)
C5 Co1 S1 156.03(8)
C4 Co1 S1 120.68(7)
C2 Co1 S1 123.51(8)
C15 S1 Co1 113.13(9)

loop_
_geom_bond_atom_site_label_1
_geom_bond_atom_site_label_2
_geom_bond_distance
C1 C2 1.412(4)
C1 C5 1.430(4)
C1 Co1 2.099(3)
C1 H1 0.9300
C2 C3 1.418(4)
C2 Co1 2.132(3)
C2 H2 0.9300
C3 C4 1.424(4)
C3 Co1 2.094(3)
C3 H3 0.9300
C4 C5 1.411(4)
C4 Co1 2.126(3)
C4 H4 0.9300
C5 Co1 2.102(2)
C5 H5 0.9300
C6 N1 1.365(3)
C6 N2 1.372(3)
C6 Co1 1.919(2)
C7 C8 1.349(3)
C7 N1 1.388(3)
C7 H7 0.9300
C8 N2 1.396(3)
C8 H8 0.9300
C9 N1 1.479(3)
C9 C11 1.522(3)
C9 C10 1.522(3)
C9 H9 0.9800
C10 H10A 0.9600
C10 H10B 0.9600
C10 H10C 0.9600
C11 H11A 0.9600
C11 H11B 0.9600
C11 H11C 0.9600
C12 N2 1.480(3)
C12 C14 1.524(3)
C12 C13 1.530(3)
C12 H12 0.9800
C13 H13A 0.9600
C13 H13B 0.9600
C13 H13C 0.9600
C14 H14A 0.9600
C14 H14B 0.9600
C14 H14C 0.9600
C15 C16 1.402(3)
C15 C20 1.405(3)
C15 S1 1.778(2)
C16 C17 1.388(4)
C16 H16 0.9300
C17 C18 1.390(4)
C17 H17 0.9300
C18 C19 1.385(4)
C18 H18 0.9300
C19 C20 1.400(3)
C19 H19 0.9300
C20 H20 0.9300
Co1 S1 2.1910(13)
